data_1001717
loop_
_publ_author_name
'Letouze, F'
'Martin, C'
'Maignan, A'
'Michel, C'
'Hervieu, M'
'Raveau, B'

_publ_section_title
;
Stabilization of new superconducting thallium cuprates and
oxycarbonates by molybdenum
;
_journal_coden_ASTM PHYCE6
_journal_name_full 'Physica C (Amsterdam) (152,1988-)'
_journal_page_first 33
_journal_page_last 43
_journal_paper_doi 10.1016/0921-4534(95)00561-7
_journal_volume 254
_journal_year 1995
_chemical_formula_structural '(Tl0.8 Mo0.2) Sr4 Cu2 (C O3) O7'
_chemical_formula_sum 'C Cu2 Mo0.2 O10 Sr4 Tl0.8'
_chemical_name_systematic
;
Thallium molybdenum strontium copper carbonate oxide (0.8/0.2/4/2/1/7)
;
_space_group_IT_number 123
_symmetry_cell_setting tetragonal
_symmetry_Int_Tables_number 123
_symmetry_space_group_name_Hall '-P 4 2'
_symmetry_space_group_name_H-M 'P 4/m m m'
_cell_angle_alpha 90
_cell_angle_beta 90
_cell_angle_gamma 90
_cell_formula_units_Z 1
_cell_length_a 3.8251(2)
_cell_length_b 3.8251(2)
_cell_length_c 16.42899(100)
_cell_volume 240.4
_refine_ls_R_factor_all 0.079
_cod_depositor_comments
;
 Correcting the summary chemical formula by changing it from
 'Cu2 Mo0.2 O10 Sr4 Tl0.8' to 'C Cu2 Mo0.2 O10 Sr4 Tl0.8'.

 Antanas Vaitkus,
 2018-07-07
;
_cod_original_formula_sum 'Cu2 Mo.2 O10 Sr4 Tl.8'
_cod_database_code 1001717

loop_
_symmetry_equiv_pos_as_xyz
x,y,z
-x,-y,z
-x,y,z
x,-y,z
-y,x,z
y,-x,z
y,x,z
-y,-x,z
-x,-y,-z
x,y,-z
x,-y,-z
-x,y,-z
y,-x,-z
-y,x,-z
-y,-x,-z
y,x,-z

loop_
_atom_site_label
_atom_site_type_symbol
_atom_site_symmetry_multiplicity
_atom_site_Wyckoff_symbol
_atom_site_fract_x
_atom_site_fract_y
_atom_site_fract_z
_atom_site_occupancy
_atom_site_attached_hydrogens
_atom_site_calc_flag
Tl1 Tl3+ 4 l 0.077(1) 0. 0. 0.2 0 d
Mo1 Mo3+ 4 l 0.077(1) 0. 0. 0.05 0 d
Sr1 Sr2+ 2 h 0.5 0.5 0.1590(2) 1. 0 d
Sr2 Sr2+ 2 h 0.5 0.5 0.374(2) 1. 0 d
Cu1 Cu2+ 2 g 0. 0. 0.2655(2) 1. 0 d
C1 C4+ 1 b 0. 0. 0.5 1. 0 d
O1 O2- 4 n 0.617(5) 0.5 0. 0.25 0 d
O2 O2- 4 i 0.5 0. 0.2688(6) 1. 0 d
O3 O2- 2 g 0. 0. 0.1196(9) 1. 0 d
O4 O2- 8 s 0.134(7) 0. 0.425(1) 0.25 0 d
O5 O2- 4 m 0.355(10) 0. 0.5 0.25 0 d

loop_
_atom_type_symbol
_atom_type_oxidation_number
Tl3+ 3.000
Mo3+ 3.000
Sr2+ 2.000
Cu2+ 2.500
C4+ 4.000
O2- -2.000
